data_1520392
loop_
_publ_author_name
'Spencer, John'
'Callear, Samantha K.'
'Hursthouse, Michael B.'

_publ_section_title
;
 C14H21ClN3PPdS
;
_journal_name_full 'Crystal Structure Report Archive'
_journal_page_first 655
_journal_year 2009
_chemical_formula_sum 'C14 H21 Cl N3 P Pd S'
_chemical_formula_weight 436.22
_space_group_IT_number 14
_symmetry_cell_setting monoclinic
_symmetry_space_group_name_Hall '-P 2ybc'
_symmetry_space_group_name_H-M 'P 1 21/c 1'
_atom_sites_solution_hydrogens geom
_atom_sites_solution_primary direct
_atom_sites_solution_secondary difmap
_cell_angle_alpha 90.00
_cell_angle_beta 90.442(2)
_cell_angle_gamma 90.00
_cell_formula_units_Z 4
_cell_length_a 6.2066(3)
_cell_length_b 17.1960(8)
_cell_length_c 15.1712(6)
_cell_measurement_reflns_used 16828
_cell_measurement_temperature 120(2)
_cell_measurement_theta_max 27.48
_cell_measurement_theta_min 2.91
_cell_volume 1619.15(13)
_computing_cell_refinement 'DENZO (Otwinowski & Minor, 1997) & COLLECT (Hooft, R.W.W., 1998)'
_computing_data_collection 'COLLECT (Hooft, R.W.W., 1998)'
_computing_data_reduction 'DENZO (Otwinowski & Minor, 1997) & COLLECT (Hooft, R.W.W., 1998)'
_computing_structure_refinement 'SHELXL-97 (Sheldrick, 2008)'
_diffrn_ambient_temperature 120(2)
_diffrn_measured_fraction_theta_full 0.996
_diffrn_measured_fraction_theta_max 0.996
_diffrn_measurement_device_type 'Bruker-Nonius APEX II CCD camera on \k-goniostat'
_diffrn_measurement_method '\f & \w scans'
_diffrn_radiation_monochromator '10cm confocal mirrors'
_diffrn_radiation_source 'Bruker-Nonius FR591 rotating anode'
_diffrn_radiation_type MoK\a
_diffrn_radiation_wavelength 0.71073
_diffrn_reflns_av_R_equivalents 0.1108
_diffrn_reflns_av_sigmaI/netI 0.0836
_diffrn_reflns_limit_h_max 7
_diffrn_reflns_limit_h_min -7
_diffrn_reflns_limit_k_max 19
_diffrn_reflns_limit_k_min -20
_diffrn_reflns_limit_l_max 17
_diffrn_reflns_limit_l_min -18
_diffrn_reflns_number 15933
_diffrn_reflns_theta_full 25.00
_diffrn_reflns_theta_max 25.00
_diffrn_reflns_theta_min 2.94
_exptl_absorpt_coefficient_mu 1.535
_exptl_absorpt_correction_T_max 0.9848
_exptl_absorpt_correction_T_min 0.8742
_exptl_absorpt_correction_type multi-scan
_exptl_absorpt_process_details 'SADABS 2007/2 (Sheldrick, G.M., 2007)'
_exptl_crystal_colour colourless
_exptl_crystal_density_diffrn 1.789
_exptl_crystal_density_method 'not measured'
_exptl_crystal_description plate
_exptl_crystal_F_000 880
_exptl_crystal_size_max 0.09
_exptl_crystal_size_mid 0.07
_exptl_crystal_size_min 0.01
_refine_diff_density_max 0.851
_refine_diff_density_min -0.779
_refine_diff_density_rms 0.206
_refine_ls_extinction_method none
_refine_ls_goodness_of_fit_ref 1.168
_refine_ls_hydrogen_treatment constr
_refine_ls_matrix_type full
_refine_ls_number_parameters 191
_refine_ls_number_reflns 2837
_refine_ls_number_restraints 0
_refine_ls_restrained_S_all 1.168
_refine_ls_R_factor_all 0.1154
_refine_ls_R_factor_gt 0.0780
_refine_ls_shift/su_max 0.001
_refine_ls_shift/su_mean 0.000
_refine_ls_structure_factor_coef Fsqd
_refine_ls_weighting_details 'calc w=1/[\s^2^(Fo^2^)+(0.0000P)^2^+28.3993P] where P=(Fo^2^+2Fc^2^)/3'
_refine_ls_weighting_scheme calc
_refine_ls_wR_factor_gt 0.1363
_refine_ls_wR_factor_ref 0.1527
_reflns_number_gt 2098
_reflns_number_total 2837
_reflns_threshold_expression >2\s(I)
_cod_data_source_file eCrystal-655.cif
_cod_data_source_block 2009src0216r
_cod_depositor_comments
;
Citation :
Spencer, John and Callear, Samantha K. and 
Hursthouse, Michael B. (2009) 
University of Southampton, Crystal Structure Report Archive. 
(doi:10.5258/ecrystals/655)

More at:
http://ecrystals.chem.soton.ac.uk/655/
;
_cod_original_sg_symbol_H-M P21/c
_cod_database_code 1520392

loop_
_symmetry_equiv_pos_as_xyz
'x, y, z'
'-x, y+1/2, -z+1/2'
'-x, -y, -z'
'x, -y-1/2, z-1/2'

loop_
_atom_site_label
_atom_site_type_symbol
_atom_site_fract_x
_atom_site_fract_y
_atom_site_fract_z
_atom_site_U_iso_or_equiv
_atom_site_adp_type
_atom_site_occupancy
_atom_site_symmetry_multiplicity
_atom_site_calc_flag
_atom_site_refinement_flags
_atom_site_disorder_assembly
_atom_site_disorder_group
C1 C 0.2540(15) 0.6738(5) 0.1832(6) 0.016(2) Uani 1 1 d . . .
C2 C 0.2038(17) 0.6916(6) 0.2687(6) 0.024(2) Uani 1 1 d . . .
H2 H 0.0661 0.7123 0.2822 0.028 Uiso 1 1 calc R . .
C3 C 0.3542(18) 0.6794(6) 0.3355(7) 0.029(3) Uani 1 1 d . . .
H3 H 0.3219 0.6946 0.3942 0.035 Uiso 1 1 calc R . .
C4 C 0.547(2) 0.6458(7) 0.3177(8) 0.038(3) Uani 1 1 d . . .
H4 H 0.6484 0.6388 0.3643 0.046 Uiso 1 1 calc R . .
C5 C 0.6006(18) 0.6217(6) 0.2343(9) 0.034(3) Uani 1 1 d . . .
H5 H 0.7331 0.5959 0.2232 0.041 Uiso 1 1 calc R . .
C6 C 0.4506(17) 0.6365(6) 0.1655(7) 0.024(2) Uani 1 1 d . . .
C7 C 0.4993(17) 0.6122(6) 0.0735(7) 0.028(3) Uani 1 1 d . . .
H7A H 0.6055 0.5692 0.0734 0.034 Uiso 1 1 calc R . .
H7B H 0.5586 0.6563 0.0395 0.034 Uiso 1 1 calc R . .
C8 C 0.299(2) 0.5902(7) -0.0898(6) 0.033(3) Uani 1 1 d . . .
H8A H 0.4238 0.5581 -0.1051 0.049 Uiso 1 1 calc R . .
H8B H 0.3298 0.6448 -0.1032 0.049 Uiso 1 1 calc R . .
H8C H 0.1733 0.5731 -0.1243 0.049 Uiso 1 1 calc R . .
C9 C 0.0727(18) 0.8670(6) 0.2115(7) 0.025(2) Uani 1 1 d . . .
H9A H 0.0672 0.8374 0.2674 0.030 Uiso 1 1 calc R . .
H9B H 0.2261 0.8754 0.1968 0.030 Uiso 1 1 calc R . .
C11 C -0.2617(19) 0.9338(7) 0.2466(8) 0.035(3) Uani 1 1 d . . .
H11A H -0.2702 0.9002 0.2994 0.043 Uiso 1 1 calc R . .
H11B H -0.3210 0.9853 0.2627 0.043 Uiso 1 1 calc R . .
C13 C -0.3356(16) 0.8194(7) 0.1611(9) 0.035(3) Uani 1 1 d . . .
H13B H -0.4343 0.7976 0.1159 0.042 Uiso 1 1 calc R . .
H13A H -0.3535 0.7886 0.2158 0.042 Uiso 1 1 calc R . .
C14 C -0.062(2) 0.8852(6) 0.0368(7) 0.029(3) Uani 1 1 d . . .
H14A H 0.0869 0.8947 0.0163 0.035 Uiso 1 1 calc R . .
H14B H -0.1479 0.8665 -0.0142 0.035 Uiso 1 1 calc R . .
C16 C -0.0261(17) 0.9898(6) 0.1423(7) 0.027(3) Uani 1 1 d . . .
H16A H -0.0763 1.0431 0.1554 0.032 Uiso 1 1 calc R . .
H16B H 0.1258 0.9934 0.1234 0.032 Uiso 1 1 calc R . .
C17 C -0.3750(19) 0.9480(7) 0.0988(8) 0.038(3) Uani 1 1 d . . .
H17A H -0.4589 0.9231 0.0508 0.046 Uiso 1 1 calc R . .
H17B H -0.4394 0.9997 0.1099 0.046 Uiso 1 1 calc R . .
N10 N -0.0344(14) 0.9437(5) 0.2239(6) 0.025(2) Uani 1 1 d . . .
N12 N -0.3963(15) 0.9008(5) 0.1787(7) 0.035(2) Uani 1 1 d . . .
N15 N -0.1546(15) 0.9589(5) 0.0693(6) 0.025(2) Uani 1 1 d . . .
P1 P -0.0570(4) 0.80951(16) 0.12304(16) 0.0179(6) Uani 1 1 d . . .
S1 S 0.2434(4) 0.58012(16) 0.02589(17) 0.0241(6) Uani 1 1 d . . .
Cl1 Cl -0.1329(4) 0.71129(15) -0.05990(16) 0.0236(6) Uani 1 1 d . . .
Pd1 Pd 0.06606(12) 0.69335(5) 0.07482(5) 0.0175(2) Uani 1 1 d . . .

loop_
_atom_site_aniso_label
_atom_site_aniso_U_11
_atom_site_aniso_U_22
_atom_site_aniso_U_33
_atom_site_aniso_U_23
_atom_site_aniso_U_13
_atom_site_aniso_U_12
C1 0.016(5) 0.015(6) 0.017(5) 0.001(4) -0.004(4) 0.001(4)
C2 0.032(6) 0.024(6) 0.015(5) 0.007(5) -0.004(4) -0.008(5)
C3 0.041(7) 0.023(7) 0.024(6) 0.004(5) -0.004(5) -0.011(5)
C4 0.052(8) 0.025(7) 0.037(7) 0.006(6) -0.026(6) -0.002(6)
C5 0.023(6) 0.015(6) 0.065(9) 0.008(6) -0.014(6) 0.003(5)
C6 0.026(6) 0.019(6) 0.026(6) -0.004(5) 0.000(5) -0.006(5)
C7 0.028(6) 0.016(6) 0.041(7) 0.005(5) -0.001(6) 0.002(4)
C8 0.046(7) 0.042(7) 0.009(5) -0.004(5) 0.004(5) 0.010(6)
C9 0.036(6) 0.017(6) 0.021(6) -0.011(5) -0.009(5) 0.006(5)
C11 0.048(8) 0.020(6) 0.038(7) 0.001(5) 0.030(6) 0.012(5)
C13 0.017(5) 0.029(7) 0.058(8) -0.002(6) -0.002(5) -0.003(5)
C14 0.050(7) 0.018(6) 0.020(6) 0.001(5) -0.011(5) 0.001(5)
C16 0.022(6) 0.019(6) 0.039(7) -0.004(5) 0.006(5) -0.012(5)
C17 0.036(7) 0.031(7) 0.047(8) -0.002(6) -0.016(6) 0.007(5)
N10 0.036(5) 0.017(5) 0.021(5) -0.001(4) -0.008(4) 0.005(4)
N12 0.030(5) 0.021(5) 0.055(7) -0.003(5) 0.008(5) 0.000(4)
N15 0.039(6) 0.009(4) 0.025(5) 0.003(4) -0.008(4) 0.000(4)
P1 0.0191(13) 0.0171(14) 0.0173(13) 0.0018(12) -0.0001(10) 0.0002(11)
S1 0.0291(15) 0.0208(15) 0.0224(14) -0.0026(12) 0.0006(12) 0.0035(12)
Cl1 0.0286(14) 0.0249(15) 0.0171(13) 0.0030(11) -0.0043(11) 0.0001(11)
Pd1 0.0193(4) 0.0174(4) 0.0157(4) 0.0005(4) -0.0002(3) 0.0010(4)

loop_
_atom_type_symbol
_atom_type_description
_atom_type_scat_dispersion_real
_atom_type_scat_dispersion_imag
_atom_type_scat_source
C C 0.0033 0.0016 'International Tables Vol C Tables 4.2.6.8 and 6.1.1.4'
H H 0.0000 0.0000 'International Tables Vol C Tables 4.2.6.8 and 6.1.1.4'
N N 0.0061 0.0033 'International Tables Vol C Tables 4.2.6.8 and 6.1.1.4'
P P 0.1023 0.0942 'International Tables Vol C Tables 4.2.6.8 and 6.1.1.4'
S S 0.1246 0.1234 'International Tables Vol C Tables 4.2.6.8 and 6.1.1.4'
Cl Cl 0.1484 0.1585 'International Tables Vol C Tables 4.2.6.8 and 6.1.1.4'
Pd Pd -0.9988 1.0072 'International Tables Vol C Tables 4.2.6.8 and 6.1.1.4'

loop_
_geom_angle_atom_site_label_1
_geom_angle_atom_site_label_2
_geom_angle_atom_site_label_3
_geom_angle
_geom_angle_site_symmetry_1
_geom_angle_site_symmetry_3
C2 C1 C6 119.1(9) . .
C2 C1 Pd1 126.5(7) . .
C6 C1 Pd1 114.4(7) . .
C1 C2 C3 120.1(10) . .
C1 C2 H2 120.0 . .
C3 C2 H2 120.0 . .
C4 C3 C2 120.5(11) . .
C4 C3 H3 119.8 . .
C2 C3 H3 119.8 . .
C3 C4 C5 122.1(11) . .
C3 C4 H4 119.0 . .
C5 C4 H4 119.0 . .
C4 C5 C6 117.5(11) . .
C4 C5 H5 121.3 . .
C6 C5 H5 121.3 . .
C1 C6 C5 120.6(10) . .
C1 C6 C7 119.3(9) . .
C5 C6 C7 120.1(10) . .
C6 C7 S1 105.9(7) . .
C6 C7 H7A 110.6 . .
S1 C7 H7A 110.6 . .
C6 C7 H7B 110.6 . .
S1 C7 H7B 110.6 . .
H7A C7 H7B 108.7 . .
S1 C8 H8A 109.5 . .
S1 C8 H8B 109.5 . .
H8A C8 H8B 109.5 . .
S1 C8 H8C 109.5 . .
H8A C8 H8C 109.5 . .
H8B C8 H8C 109.5 . .
N10 C9 P1 111.9(7) . .
N10 C9 H9A 109.2 . .
P1 C9 H9A 109.2 . .
N10 C9 H9B 109.2 . .
P1 C9 H9B 109.2 . .
H9A C9 H9B 107.9 . .
N12 C11 N10 115.7(9) . .
N12 C11 H11A 108.4 . .
N10 C11 H11A 108.4 . .
N12 C11 H11B 108.4 . .
N10 C11 H11B 108.4 . .
H11A C11 H11B 107.4 . .
N12 C13 P1 112.8(7) . .
N12 C13 H13B 109.0 . .
P1 C13 H13B 109.0 . .
N12 C13 H13A 109.0 . .
P1 C13 H13A 109.0 . .
H13B C13 H13A 107.8 . .
N15 C14 P1 111.8(7) . .
N15 C14 H14A 109.3 . .
P1 C14 H14A 109.3 . .
N15 C14 H14B 109.3 . .
P1 C14 H14B 109.3 . .
H14A C14 H14B 107.9 . .
N15 C16 N10 114.9(8) . .
N15 C16 H16A 108.6 . .
N10 C16 H16A 108.6 . .
N15 C16 H16B 108.6 . .
N10 C16 H16B 108.6 . .
H16A C16 H16B 107.5 . .
N15 C17 N12 114.6(9) . .
N15 C17 H17A 108.6 . .
N12 C17 H17A 108.6 . .
N15 C17 H17B 108.6 . .
N12 C17 H17B 108.6 . .
H17A C17 H17B 107.6 . .
C11 N10 C16 107.4(8) . .
C11 N10 C9 111.0(9) . .
C16 N10 C9 110.6(8) . .
C11 N12 C17 108.5(9) . .
C11 N12 C13 110.9(9) . .
C17 N12 C13 110.6(10) . .
C17 N15 C16 108.8(9) . .
C17 N15 C14 111.3(9) . .
C16 N15 C14 110.7(9) . .
C13 P1 C14 98.5(6) . .
C13 P1 C9 97.4(5) . .
C14 P1 C9 98.2(5) . .
C13 P1 Pd1 120.3(4) . .
C14 P1 Pd1 113.4(4) . .
C9 P1 Pd1 124.1(3) . .
C8 S1 C7 100.6(5) . .
C8 S1 Pd1 108.7(4) . .
C7 S1 Pd1 91.9(4) . .
C1 Pd1 P1 94.4(3) . .
C1 Pd1 S1 81.5(3) . .
P1 Pd1 S1 171.90(10) . .
C1 Pd1 Cl1 175.3(3) . .
P1 Pd1 Cl1 89.37(9) . .
S1 Pd1 Cl1 94.38(9) . .

loop_
_geom_bond_atom_site_label_1
_geom_bond_atom_site_label_2
_geom_bond_distance
_geom_bond_site_symmetry_2
C1 C2 1.370(13) .
C1 C6 1.407(14) .
C1 Pd1 2.037(9) .
C2 C3 1.389(15) .
C2 H2 0.9500 .
C3 C4 1.359(16) .
C3 H3 0.9500 .
C4 C5 1.375(17) .
C4 H4 0.9500 .
C5 C6 1.416(15) .
C5 H5 0.9500 .
C6 C7 1.491(15) .
C7 S1 1.825(11) .
C7 H7A 0.9900 .
C7 H7B 0.9900 .
C8 S1 1.800(10) .
C8 H8A 0.9800 .
C8 H8B 0.9800 .
C8 H8C 0.9800 .
C9 N10 1.489(13) .
C9 P1 1.847(10) .
C9 H9A 0.9900 .
C9 H9B 0.9900 .
C11 N12 1.438(16) .
C11 N10 1.465(14) .
C11 H11A 0.9900 .
C11 H11B 0.9900 .
C13 N12 1.475(14) .
C13 P1 1.835(11) .
C13 H13B 0.9900 .
C13 H13A 0.9900 .
C14 N15 1.478(13) .
C14 P1 1.846(11) .
C14 H14A 0.9900 .
C14 H14B 0.9900 .
C16 N15 1.461(13) .
C16 N10 1.470(13) .
C16 H16A 0.9900 .
C16 H16B 0.9900 .
C17 N15 1.455(15) .
C17 N12 1.465(15) .
C17 H17A 0.9900 .
C17 H17B 0.9900 .
P1 Pd1 2.262(3) .
S1 Pd1 2.359(3) .
Cl1 Pd1 2.400(3) .
